data_4032217
loop_
_publ_author_name
'Yang, Shu-Mei'
'Madhusudhan Reddy, Ganapuram'
'Liu, Meng-Hsien'
'Wang, Tzu-Ping'
'Yu, Jhen-Kuei'
'Lin, Wenwei'

_publ_section_title
;
 Diastereoselective Synthesis of Rauhut-Currier-Type Adducts via an
 Unexpected \a-Addition of \a,\b-Unsaturated \g-Butyrolactams to Coumarin
 Derivatives.
;
_journal_issue 1
_journal_name_full 'The Journal of organic chemistry'
_journal_page_first 781
_journal_page_last 789
_journal_paper_doi 10.1021/acs.joc.6b02526
_journal_volume 82
_journal_year 2017
_chemical_formula_moiety 'C21 H15 Br O5'
_chemical_formula_sum 'C21 H15 Br O5'
_chemical_formula_weight 427.24
_chemical_name_systematic
;
 ?
;
_space_group_IT_number 14
_symmetry_cell_setting monoclinic
_symmetry_space_group_name_Hall '-P 2ybc'
_symmetry_space_group_name_H-M 'P 1 21/c 1'
_atom_sites_solution_hydrogens geom
_atom_sites_solution_primary direct
_atom_sites_solution_secondary difmap
_audit_creation_method SHELXL-97
_cell_angle_alpha 90.00
_cell_angle_beta 96.738(5)
_cell_angle_gamma 90.00
_cell_formula_units_Z 4
_cell_length_a 8.0753(9)
_cell_length_b 24.060(3)
_cell_length_c 9.5701(10)
_cell_measurement_reflns_used 0
_cell_measurement_temperature 200(2)
_cell_measurement_theta_max 0
_cell_measurement_theta_min 0
_cell_volume 1846.5(4)
_computing_molecular_graphics 'Ortep-3 for Windows (Farrugia, 1997)'
_computing_publication_material 'WinGX publication routines (Farrugia, 1999)'
_computing_structure_refinement 'SHELXL-97 (Sheldrick, 1997)'
_computing_structure_solution 'SHELXS-86 (Sheldrick, 1986)'
_diffrn_ambient_temperature 200(2)
_diffrn_measured_fraction_theta_full 0.997
_diffrn_measured_fraction_theta_max 0.997
_diffrn_radiation_monochromator graphite
_diffrn_radiation_source 'fine-focus sealed tube'
_diffrn_radiation_type MoK\a
_diffrn_radiation_wavelength 0.71073
_diffrn_reflns_av_R_equivalents 0.0932
_diffrn_reflns_av_sigmaI/netI 0.0992
_diffrn_reflns_limit_h_max 9
_diffrn_reflns_limit_h_min -9
_diffrn_reflns_limit_k_max 28
_diffrn_reflns_limit_k_min -28
_diffrn_reflns_limit_l_max 11
_diffrn_reflns_limit_l_min -5
_diffrn_reflns_number 13462
_diffrn_reflns_theta_full 25.16
_diffrn_reflns_theta_max 25.16
_diffrn_reflns_theta_min 1.69
_exptl_absorpt_coefficient_mu 2.256
_exptl_absorpt_correction_T_max 0.8059
_exptl_absorpt_correction_T_min 0.6024
_exptl_absorpt_correction_type multi-scan
_exptl_crystal_colour colorless
_exptl_crystal_density_diffrn 1.537
_exptl_crystal_density_method 'not measured'
_exptl_crystal_description prism
_exptl_crystal_F_000 864
_exptl_crystal_size_max 0.25
_exptl_crystal_size_mid 0.19
_exptl_crystal_size_min 0.10
_refine_diff_density_max 0.568
_refine_diff_density_min -0.552
_refine_diff_density_rms 0.185
_refine_ls_extinction_method none
_refine_ls_goodness_of_fit_ref 1.105
_refine_ls_hydrogen_treatment constr
_refine_ls_matrix_type full
_refine_ls_number_parameters 265
_refine_ls_number_reflns 3304
_refine_ls_number_restraints 0
_refine_ls_restrained_S_all 1.105
_refine_ls_R_factor_all 0.1365
_refine_ls_R_factor_gt 0.0623
_refine_ls_shift/su_max 0.000
_refine_ls_shift/su_mean 0.000
_refine_ls_structure_factor_coef Fsqd
_refine_ls_weighting_details 'calc w=1/[\s^2^(Fo^2^)+(0.0986P)^2^+0.8476P] where P=(Fo^2^+2Fc^2^)/3'
_refine_ls_weighting_scheme calc
_refine_ls_wR_factor_gt 0.1501
_refine_ls_wR_factor_ref 0.2097
_reflns_number_gt 1869
_reflns_number_total 3304
_reflns_threshold_expression >2sigma(I)
_cod_data_source_file jo6b02526_si_004.cif
_cod_data_source_block ch16033
_cod_original_sg_symbol_H-M 'P 21/c'
_cod_database_code 4032217

loop_
_symmetry_equiv_pos_as_xyz
'x, y, z'
'-x, y+1/2, -z+1/2'
'-x, -y, -z'
'x, -y-1/2, z-1/2'

loop_
_atom_site_label
_atom_site_type_symbol
_atom_site_fract_x
_atom_site_fract_y
_atom_site_fract_z
_atom_site_U_iso_or_equiv
_atom_site_adp_type
_atom_site_occupancy
_atom_site_symmetry_multiplicity
_atom_site_calc_flag
_atom_site_refinement_flags
_atom_site_disorder_assembly
_atom_site_disorder_group
C1 C 1.0277(9) 0.4384(3) -0.2497(7) 0.0323(17) Uani 1 1 d . . .
C2 C 0.9593(10) 0.4076(3) -0.3634(7) 0.0366(18) Uani 1 1 d . . .
H2 H 0.9750 0.4181 -0.4566 0.044 Uiso 1 1 calc R . .
C3 C 0.8669(9) 0.3607(3) -0.3383(7) 0.0350(18) Uani 1 1 d . . .
H3 H 0.8181 0.3387 -0.4149 0.042 Uiso 1 1 calc R . .
C4 C 0.8462(9) 0.3462(3) -0.2032(7) 0.0326(17) Uani 1 1 d . . .
C5 C 0.9105(9) 0.3771(2) -0.0882(7) 0.0269(16) Uani 1 1 d . . .
C6 C 1.0036(9) 0.4243(2) -0.1129(7) 0.0301(16) Uani 1 1 d . . .
H6 H 1.0503 0.4466 -0.0364 0.036 Uiso 1 1 calc R . .
C7 C 0.8868(9) 0.3581(2) 0.0572(6) 0.0296(17) Uani 1 1 d . . .
H7 H 0.8826 0.3916 0.1183 0.036 Uiso 1 1 calc R . .
C8 C 0.7162(9) 0.3276(3) 0.0507(7) 0.0367(18) Uani 1 1 d . . .
H8 H 0.7091 0.3088 0.1429 0.044 Uiso 1 1 calc R . .
C9 C 0.6980(10) 0.2843(3) -0.0646(7) 0.0385(19) Uani 1 1 d . . .
C10 C 0.5713(10) 0.3690(3) 0.0238(7) 0.0348(18) Uani 1 1 d . . .
C11 C 0.5164(9) 0.4002(3) 0.1456(8) 0.0365(18) Uani 1 1 d . . .
C12 C 0.4127(10) 0.4460(3) 0.1142(9) 0.053(2) Uani 1 1 d . . .
H12 H 0.3847 0.4577 0.0196 0.063 Uiso 1 1 calc R . .
C13 C 0.3511(12) 0.4743(4) 0.2238(12) 0.073(3) Uani 1 1 d . . .
H13 H 0.2818 0.5059 0.2034 0.088 Uiso 1 1 calc R . .
C14 C 0.3882(12) 0.4576(4) 0.3597(10) 0.070(3) Uani 1 1 d . . .
H14 H 0.3406 0.4762 0.4330 0.084 Uiso 1 1 calc R . .
C15 C 0.4943(11) 0.4139(3) 0.3902(9) 0.054(2) Uani 1 1 d . . .
H15 H 0.5242 0.4032 0.4854 0.065 Uiso 1 1 calc R . .
C16 C 0.5576(11) 0.3857(3) 0.2851(8) 0.044(2) Uani 1 1 d . . .
H16 H 0.6314 0.3554 0.3082 0.053 Uiso 1 1 calc R . .
C17 C 1.0270(10) 0.3214(3) 0.1204(7) 0.0375(19) Uani 1 1 d . A .
C18 C 1.0485(12) 0.3081(3) 0.2705(8) 0.051(2) Uani 1 1 d . . .
C19 C 1.273(2) 0.2689(5) 0.1743(12) 0.035(3) Uani 0.65 1 d P A 1
H19 H 1.3842 0.2873 0.1790 0.042 Uiso 0.65 1 calc PR A 1
C20 C 1.286(2) 0.2073(5) 0.1420(15) 0.052(4) Uani 0.65 1 d P A 1
H20A H 1.3658 0.1898 0.2141 0.078 Uiso 0.65 1 calc PR A 1
H20B H 1.3256 0.2026 0.0495 0.078 Uiso 0.65 1 calc PR A 1
H20C H 1.1769 0.1897 0.1415 0.078 Uiso 0.65 1 calc PR A 1
C19' C 1.188(3) 0.2437(10) 0.158(2) 0.026(5) Uani 0.35 1 d P A 2
H19' H 1.1283 0.2099 0.1170 0.031 Uiso 0.35 1 calc PR A 2
C20' C 1.361(3) 0.2389(14) 0.164(3) 0.050(7) Uani 0.35 1 d P A 2
H20D H 1.3986 0.2062 0.2201 0.075 Uiso 0.35 1 calc PR A 2
H20E H 1.4139 0.2723 0.2071 0.075 Uiso 0.35 1 calc PR A 2
H20F H 1.3918 0.2347 0.0683 0.075 Uiso 0.35 1 calc PR A 2
C21 C 1.1462(14) 0.2974(4) 0.0632(8) 0.074(3) Uani 1 1 d . . .
H21 H 1.1547 0.2973 -0.0350 0.089 Uiso 1 1 calc R A 1
O1 O 0.7613(7) 0.29645(18) -0.1875(5) 0.0420(13) Uani 1 1 d . . .
O2 O 0.6302(8) 0.2407(2) -0.0570(6) 0.0594(17) Uani 1 1 d . . .
O3 O 0.5052(8) 0.3765(2) -0.0950(6) 0.0594(16) Uani 1 1 d . . .
O4 O 0.9668(8) 0.3230(3) 0.3603(5) 0.0675(19) Uani 1 1 d . . .
O5 O 1.1982(12) 0.2785(4) 0.3028(11) 0.040(3) Uani 0.65 1 d P A 1
O5' O 1.132(3) 0.2600(9) 0.282(2) 0.040(3) Uani 0.35 1 d P A 2
Br1 Br 1.15652(12) 0.50234(3) -0.27958(9) 0.0538(4) Uani 1 1 d . . .

loop_
_atom_site_aniso_label
_atom_site_aniso_U_11
_atom_site_aniso_U_22
_atom_site_aniso_U_33
_atom_site_aniso_U_23
_atom_site_aniso_U_13
_atom_site_aniso_U_12
C1 0.042(5) 0.027(4) 0.029(4) 0.005(3) 0.007(3) 0.008(3)
C2 0.050(5) 0.038(4) 0.022(4) 0.004(3) 0.005(3) 0.007(4)
C3 0.047(5) 0.038(4) 0.018(4) 0.000(3) -0.004(3) 0.003(4)
C4 0.042(5) 0.027(3) 0.029(4) -0.001(3) 0.002(3) 0.000(3)
C5 0.036(4) 0.022(3) 0.023(4) 0.001(3) 0.005(3) 0.003(3)
C6 0.038(5) 0.023(3) 0.029(4) -0.004(3) 0.001(3) 0.005(3)
C7 0.046(5) 0.020(3) 0.022(4) -0.004(3) 0.001(3) -0.003(3)
C8 0.052(5) 0.032(4) 0.027(4) 0.000(3) 0.009(4) -0.004(4)
C9 0.051(5) 0.030(4) 0.033(5) -0.005(3) -0.003(4) -0.006(4)
C10 0.044(5) 0.030(4) 0.031(4) 0.002(3) 0.007(4) -0.005(3)
C11 0.034(5) 0.030(4) 0.045(5) -0.003(3) 0.002(4) -0.005(3)
C12 0.033(5) 0.062(5) 0.062(6) 0.001(4) 0.005(4) 0.007(4)
C13 0.043(6) 0.082(7) 0.097(8) -0.012(6) 0.013(6) 0.031(5)
C14 0.062(7) 0.091(8) 0.059(7) -0.020(6) 0.018(5) 0.012(6)
C15 0.057(6) 0.063(6) 0.045(5) -0.013(4) 0.013(4) -0.001(5)
C16 0.060(6) 0.033(4) 0.040(5) 0.000(3) 0.010(4) 0.000(4)
C17 0.057(6) 0.037(4) 0.020(4) -0.002(3) 0.006(4) 0.005(4)
C18 0.079(7) 0.054(5) 0.022(4) 0.005(4) 0.011(4) 0.014(5)
C19 0.046(10) 0.027(7) 0.032(7) 0.000(5) 0.005(6) -0.014(7)
C20 0.066(12) 0.030(7) 0.056(9) 0.002(6) -0.006(8) -0.005(8)
C19' 0.027(14) 0.026(11) 0.027(12) -0.001(9) 0.010(10) 0.016(11)
C20' 0.06(2) 0.053(18) 0.033(14) 0.008(13) -0.003(13) 0.025(17)
C21 0.112(9) 0.088(7) 0.023(5) 0.010(4) 0.015(5) 0.053(7)
O1 0.072(4) 0.026(3) 0.028(3) -0.007(2) 0.004(3) -0.008(2)
O2 0.087(5) 0.035(3) 0.057(4) -0.005(3) 0.010(3) -0.025(3)
O3 0.071(4) 0.073(4) 0.033(3) 0.001(3) -0.001(3) 0.015(3)
O4 0.084(5) 0.094(5) 0.027(3) 0.005(3) 0.016(3) 0.034(4)
O5 0.036(8) 0.059(8) 0.021(5) 0.005(5) -0.007(5) 0.012(5)
O5' 0.036(8) 0.059(8) 0.021(5) 0.005(5) -0.007(5) 0.012(5)
Br1 0.0697(7) 0.0430(5) 0.0514(6) 0.0058(4) 0.0181(4) -0.0145(4)

loop_
_atom_type_symbol
_atom_type_description
_atom_type_scat_dispersion_real
_atom_type_scat_dispersion_imag
_atom_type_scat_source
C C 0.0033 0.0016 'International Tables Vol C Tables 4.2.6.8 and 6.1.1.4'
H H 0.0000 0.0000 'International Tables Vol C Tables 4.2.6.8 and 6.1.1.4'
O O 0.0106 0.0060 'International Tables Vol C Tables 4.2.6.8 and 6.1.1.4'
Br Br -0.2901 2.4595 'International Tables Vol C Tables 4.2.6.8 and 6.1.1.4'

loop_
_geom_angle_atom_site_label_1
_geom_angle_atom_site_label_2
_geom_angle_atom_site_label_3
_geom_angle
C2 C1 C6 121.7(6)
C2 C1 Br1 119.6(5)
C6 C1 Br1 118.7(5)
C1 C2 C3 118.4(6)
C1 C2 H2 120.8
C3 C2 H2 120.8
C4 C3 C2 119.9(6)
C4 C3 H3 120.1
C2 C3 H3 120.1
C3 C4 C5 122.7(6)
C3 C4 O1 115.9(6)
C5 C4 O1 121.4(6)
C4 C5 C6 117.6(6)
C4 C5 C7 119.9(6)
C6 C5 C7 122.4(6)
C1 C6 C5 119.8(6)
C1 C6 H6 120.1
C5 C6 H6 120.1
C5 C7 C17 112.4(6)
C5 C7 C8 108.4(5)
C17 C7 C8 111.2(5)
C5 C7 H7 108.2
C17 C7 H7 108.2
C8 C7 H7 108.2
C9 C8 C10 108.5(6)
C9 C8 C7 111.3(6)
C10 C8 C7 110.9(5)
C9 C8 H8 108.7
C10 C8 H8 108.7
C7 C8 H8 108.7
O2 C9 O1 117.6(6)
O2 C9 C8 124.7(7)
O1 C9 C8 117.7(6)
O3 C10 C11 121.1(7)
O3 C10 C8 119.9(6)
C11 C10 C8 119.0(6)
C16 C11 C12 118.5(7)
C16 C11 C10 124.5(7)
C12 C11 C10 117.0(7)
C13 C12 C11 118.9(8)
C13 C12 H12 120.5
C11 C12 H12 120.5
C14 C13 C12 121.2(9)
C14 C13 H13 119.4
C12 C13 H13 119.4
C13 C14 C15 119.6(8)
C13 C14 H14 120.2
C15 C14 H14 120.2
C16 C15 C14 120.4(8)
C16 C15 H15 119.8
C14 C15 H15 119.8
C15 C16 C11 121.2(8)
C15 C16 H16 119.4
C11 C16 H16 119.4
C21 C17 C18 107.9(7)
C21 C17 C7 130.7(7)
C18 C17 C7 121.4(6)
O4 C18 O5' 120.9(12)
O4 C18 O5 121.8(8)
O5' C18 O5 29.6(8)
O4 C18 C17 128.8(8)
O5' C18 C17 105.9(12)
O5 C18 C17 109.1(8)
O5 C19 C20 112.1(11)
O5 C19 C21 101.9(11)
C20 C19 C21 110.6(11)
O5 C19 H19 110.7
C20 C19 H19 110.7
C21 C19 H19 110.7
C19 C20 H20A 109.5
C19 C20 H20B 109.5
H20A C20 H20B 109.5
C19 C20 H20C 109.5
H20A C20 H20C 109.5
H20B C20 H20C 109.5
O5' C19' C20' 114(2)
O5' C19' C21 101.2(16)
C20' C19' C21 103(2)
O5' C19' H19' 112.3
C20' C19' H19' 112.3
C21 C19' H19' 112.3
C19' C20' H20D 109.5
C19' C20' H20E 109.5
H20D C20' H20E 109.5
C19' C20' H20F 109.5
H20D C20' H20F 109.5
H20E C20' H20F 109.5
C17 C21 C19 111.7(8)
C17 C21 C19' 103.8(9)
C19 C21 C19' 33.9(8)
C17 C21 H21 124.1
C19 C21 H21 124.1
C19' C21 H21 121.8
C9 O1 C4 120.9(5)
C18 O5 C19 109.1(10)
C18 O5' C19' 112.6(18)

loop_
_geom_bond_atom_site_label_1
_geom_bond_atom_site_label_2
_geom_bond_distance
C1 C2 1.379(9)
C1 C6 1.388(9)
C1 Br1 1.897(7)
C2 C3 1.389(10)
C2 H2 0.9500
C3 C4 1.369(9)
C3 H3 0.9500
C4 C5 1.379(9)
C4 O1 1.396(8)
C5 C6 1.397(9)
C5 C7 1.498(8)
C6 H6 0.9500
C7 C17 1.505(10)
C7 C8 1.555(10)
C7 H7 1.0000
C8 C9 1.513(9)
C8 C10 1.534(10)
C8 H8 1.0000
C9 O2 1.188(8)
C9 O1 1.367(9)
C10 O3 1.212(8)
C10 C11 1.497(9)
C11 C16 1.382(10)
C11 C12 1.397(10)
C12 C13 1.390(12)
C12 H12 0.9500
C13 C14 1.362(13)
C13 H13 0.9500
C14 C15 1.365(12)
C14 H14 0.9500
C15 C16 1.362(10)
C15 H15 0.9500
C16 H16 0.9500
C17 C21 1.298(11)
C17 C18 1.462(10)
C18 O4 1.198(9)
C18 O5' 1.34(3)
C18 O5 1.405(14)
C19 O5 1.449(17)
C19 C20 1.521(16)
C19 C21 1.546(17)
C19 H19 1.0000
C20 H20A 0.9800
C20 H20B 0.9800
C20 H20C 0.9800
C19' O5' 1.38(3)
C19' C20' 1.40(4)
C19' C21 1.59(2)
C19' H19' 1.0000
C20' H20D 0.9800
C20' H20E 0.9800
C20' H20F 0.9800
C21 H21 0.9500
